data_7042151
loop_
_publ_author_name
'Eck, Martin'
'W\"urtemberger-Pietsch, Sabrina'
'Eichhorn, Antonius'
'Berthel, Johannes H. J.'
'Bertermann, R\"udiger'
'Paul, Ursula S. D.'
'Schneider, Heidi'
'Friedrich, Alexandra'
'Kleeberg, Christian'
'Radius, Udo'
'Marder, Todd B.'

_publ_section_title
;
 B-B bond activation and NHC ring-expansion reactions of diboron(4)
 compounds, and accurate molecular structures of B2(NMe2)4, B2eg2, B2neop2
 and B2pin2.
;
_journal_issue 11
_journal_name_full 'Dalton transactions (Cambridge, England : 2003)'
_journal_page_first 3661
_journal_page_last 3680
_journal_paper_doi 10.1039/c7dt00334j
_journal_volume 46
_journal_year 2017
_chemical_formula_moiety 'C12 H24 B2 O4'
_chemical_formula_sum 'C12 H24 B2 O4'
_chemical_formula_weight 253.93
_space_group_crystal_system monoclinic
_space_group_IT_number 9
_space_group_name_Hall 'I -2ya'
_space_group_name_H-M_alt 'I 1 a 1'
_symmetry_space_group_name_Hall 'I -2ya'
_symmetry_space_group_name_H-M 'I 1 a 1'
_atom_sites_solution_hydrogens geom
_atom_sites_solution_primary iterative
_atom_sites_solution_secondary difmap
_audit_creation_method SHELXL-2014/7
_audit_update_record
;
2017-01-27 deposited with the CCDC.
2017-02-21 downloaded from the CCDC.
;
_cell_angle_alpha 90
_cell_angle_beta 98.798(6)
_cell_angle_gamma 90
_cell_formula_units_Z 8
_cell_length_a 10.1407(7)
_cell_length_b 14.8953(9)
_cell_length_c 19.4745(10)
_cell_measurement_reflns_used 4884
_cell_measurement_temperature 100(2)
_cell_measurement_theta_max 28.70
_cell_measurement_theta_min 3.46
_cell_volume 2907.0(3)
_computing_cell_refinement
;
 CrysAlisPro, Rigaku Oxford Diffraction, 2015,
 Version 1.171.38.43, 2015
;
_computing_data_collection
;
 CrysAlisPro, Agilent Technologies,
 Version 1.171.37.35 (release 13-08-2014 CrysAlis171 .NET)
 (compiled Aug 13 2014,18:06:01)
;
_computing_data_reduction
;
 CrysAlisPro, Rigaku Oxford Diffraction, 2015,
 Version 1.171.38.43, 2015
;
_computing_molecular_graphics
;
 K. Brandenburg, 1999, Diamond 3.2i, Crystal Impact GbR, Bonn, Germany.
;
_computing_publication_material
;
 WinGX v2014.1 (L. J. Farrugia, J. Appl. Cryst., 2012, 45, 849-854.)
;
_computing_structure_refinement
;
 SHELXL-2014/7 (G. M. Sheldrick, Acta Cryst., 2015, A71, 3--8)
;
_computing_structure_solution
;
 SHELXT (Ver. 2014/4) (G. M. Sheldrick, Acta Cryst., 2015, A71, 3--8)
;
_diffrn_ambient_environment N~2~
_diffrn_ambient_temperature 100(2)
_diffrn_detector_area_resol_mean 16.1419
_diffrn_measured_fraction_theta_full 0.999
_diffrn_measured_fraction_theta_max 0.997
_diffrn_measurement_device_type 'Oxford Diffraction, Xcalibur, EOS'
_diffrn_measurement_method \w-scan
_diffrn_radiation_monochromator graphite
_diffrn_radiation_source 'Enhance (Mo) X-ray Source'
_diffrn_radiation_type MoK\a
_diffrn_radiation_wavelength 0.71073
_diffrn_reflns_av_R_equivalents 0.0593
_diffrn_reflns_av_unetI/netI 0.0622
_diffrn_reflns_Laue_measured_fraction_full 0.999
_diffrn_reflns_Laue_measured_fraction_max 0.997
_diffrn_reflns_limit_h_max 13
_diffrn_reflns_limit_h_min -13
_diffrn_reflns_limit_k_max 19
_diffrn_reflns_limit_k_min -19
_diffrn_reflns_limit_l_max 25
_diffrn_reflns_limit_l_min -25
_diffrn_reflns_number 31836
_diffrn_reflns_point_group_measured_fraction_full 0.999
_diffrn_reflns_point_group_measured_fraction_max 0.980
_diffrn_reflns_theta_full 25.242
_diffrn_reflns_theta_max 27.996
_diffrn_reflns_theta_min 2.450
_exptl_absorpt_coefficient_mu 0.082
_exptl_absorpt_correction_T_max 0.990
_exptl_absorpt_correction_T_min 0.981
_exptl_absorpt_correction_type analytical
_exptl_absorpt_process_details
;
 CrysAlisPro 1.171.38.43 (Rigaku Oxford Diffraction, 2015)
 Analytical numeric absorption correction using a multifaceted crystal
 model based on expressions derived by R.C. Clark & J.S. Reid.
 (Clark, R. C. & Reid, J. S. (1995). Acta Cryst. A51, 887-897)
 Empirical absorption correction using spherical harmonics,
 implemented in SCALE3 ABSPACK scaling algorithm.
;
_exptl_crystal_colour 'clear colourless'
_exptl_crystal_density_diffrn 1.160
_exptl_crystal_description 'fragment of prism'
_exptl_crystal_F_000 1104
_exptl_crystal_recrystallization_method
;
 From solution in n-pentane at -40 deg C.
;
_exptl_crystal_size_max 0.31
_exptl_crystal_size_mid 0.19
_exptl_crystal_size_min 0.14
_refine_diff_density_max 0.323
_refine_diff_density_min -0.349
_refine_diff_density_rms 0.055
_refine_ls_abs_structure_details
;
 Flack x determined using 1860 quotients [(I+)-(I-)]/[(I+)+(I-)]
 (Parsons, Flack and Wagner, Acta Cryst. B69 (2013) 249-259).
;
_refine_ls_abs_structure_Flack -1.0(10)
_refine_ls_extinction_coef 0.0026(5)
_refine_ls_extinction_expression Fc^*^=kFc[1+0.001xFc^2^\l^3^/sin(2\q)]^-1/4^
_refine_ls_extinction_method 'SHELXL-2014/7 (Sheldrick 2014'
_refine_ls_goodness_of_fit_ref 1.037
_refine_ls_hydrogen_treatment constr
_refine_ls_matrix_type full
_refine_ls_number_parameters 412
_refine_ls_number_reflns 6886
_refine_ls_number_restraints 26
_refine_ls_restrained_S_all 1.037
_refine_ls_R_factor_all 0.0890
_refine_ls_R_factor_gt 0.0558
_refine_ls_shift/su_max 0.000
_refine_ls_shift/su_mean 0.000
_refine_ls_structure_factor_coef Fsqd
_refine_ls_weighting_details 'w=1/[\s^2^(Fo^2^)+(0.0704P)^2^+0.2888P] where P=(Fo^2^+2Fc^2^)/3'
_refine_ls_weighting_scheme calc
_refine_ls_wR_factor_gt 0.1259
_refine_ls_wR_factor_ref 0.1492
_reflns_Friedel_coverage 0.964
_reflns_Friedel_fraction_full 0.998
_reflns_Friedel_fraction_max 0.964
_reflns_number_gt 4871
_reflns_number_total 6886
_reflns_threshold_expression 'I > 2\s(I)'
_cod_data_source_file c7dt00334j2.cif
_cod_data_source_block ck57ck
_cod_depositor_comments 'Adding full bibliography for 7042146--7042160.cif.'
_cod_database_code 7042151
_shelx_shelxl_version_number 2014/7
_shelx_space_group_comment
;
The symmetry employed for this shelxl refinement is uniquely defined
by the following loop, which should always be used as a source of
symmetry information in preference to the above space-group names.
They are only intended as comments.
;

loop_
_space_group_symop_operation_xyz
'x, y, z'
'x+1/2, -y, z'
'x+1/2, y+1/2, z+1/2'
'x+1, -y+1/2, z+1/2'

loop_
_atom_site_label
_atom_site_type_symbol
_atom_site_fract_x
_atom_site_fract_y
_atom_site_fract_z
_atom_site_U_iso_or_equiv
_atom_site_adp_type
_atom_site_occupancy
_atom_site_site_symmetry_order
_atom_site_calc_flag
_atom_site_refinement_flags_posn
_atom_site_refinement_flags_adp
_atom_site_refinement_flags_occupancy
_atom_site_disorder_assembly
_atom_site_disorder_group
C1 C 0.4579(5) 0.1668(3) 0.4058(3) 0.0204(10) Uani 1 1 d . . . . .
C2 C 0.3730(5) 0.0888(3) 0.3685(3) 0.0203(10) Uani 1 1 d . . . . .
C3 C 0.4779(4) 0.2466(3) 0.3603(2) 0.0196(9) Uani 1 1 d . . . . .
H3A H 0.3911 0.2730 0.3420 0.029 Uiso 1 1 calc R U . . .
H3B H 0.5222 0.2269 0.3216 0.029 Uiso 1 1 calc R U . . .
H3C H 0.5335 0.2916 0.3878 0.029 Uiso 1 1 calc R U . . .
C4 C 0.5921(4) 0.1351(3) 0.4451(2) 0.0191(9) Uani 1 1 d . . . . .
H4A H 0.6343 0.1842 0.4739 0.029 Uiso 1 1 calc R U . . .
H4B H 0.6502 0.1168 0.4118 0.029 Uiso 1 1 calc R U . . .
H4C H 0.5777 0.0840 0.4748 0.029 Uiso 1 1 calc R U . . .
C5 C 0.2703(4) 0.1210(3) 0.3073(2) 0.0213(9) Uani 1 1 d . . . . .
H5A H 0.2111 0.0712 0.2903 0.032 Uiso 1 1 calc R U . . .
H5B H 0.3168 0.1423 0.2698 0.032 Uiso 1 1 calc R U . . .
H5C H 0.2175 0.1702 0.3226 0.032 Uiso 1 1 calc R U . . .
C6 C 0.4512(5) 0.0094(3) 0.3473(2) 0.0217(9) Uani 1 1 d . . . . .
H6A H 0.5072 -0.0154 0.3884 0.032 Uiso 1 1 calc R U . . .
H6B H 0.5078 0.0291 0.3136 0.032 Uiso 1 1 calc R U . . .
H6C H 0.3890 -0.0368 0.3262 0.032 Uiso 1 1 calc R U . . .
C7 C 0.0316(5) 0.0886(3) 0.5948(3) 0.0201(10) Uani 1 1 d D . . . .
C8 C 0.1262(5) 0.1612(3) 0.6357(3) 0.0202(10) Uani 1 1 d D . . . .
B1 B 0.2935(6) 0.1273(4) 0.4693(3) 0.0199(11) Uani 1 1 d . . . . .
B2 B 0.1981(6) 0.1264(4) 0.5343(3) 0.0210(12) Uani 1 1 d . . . . .
O1 O 0.3791(3) 0.19603(18) 0.45860(13) 0.0150(6) Uani 1 1 d . . . . .
O2 O 0.2945(3) 0.05840(18) 0.42153(14) 0.0161(6) Uani 1 1 d . . . . .
O3 O 0.2421(15) 0.1626(11) 0.5973(8) 0.034(3) Uani 0.47(2) 1 d . . P A 1
O4 O 0.0762(14) 0.0888(10) 0.5267(7) 0.030(3) Uani 0.47(2) 1 d . . P A 1
C9 C -0.1135(17) 0.1155(19) 0.5838(10) 0.032(3) Uani 0.47(2) 1 d D . P A 1
H9A H -0.1236 0.1742 0.5610 0.048 Uiso 0.47(2) 1 calc R U P A 1
H9B H -0.1452 0.1189 0.6288 0.048 Uiso 0.47(2) 1 calc R U P A 1
H9C H -0.1660 0.0707 0.5545 0.048 Uiso 0.47(2) 1 calc R U P A 1
C10 C 0.051(2) -0.0057(13) 0.6239(15) 0.037(3) Uani 0.47(2) 1 d D . P A 1
H10A H -0.0092 -0.0470 0.5950 0.055 Uiso 0.47(2) 1 calc R U P A 1
H10B H 0.0308 -0.0067 0.6715 0.055 Uiso 0.47(2) 1 calc R U P A 1
H10C H 0.1436 -0.0245 0.6239 0.055 Uiso 0.47(2) 1 calc R U P A 1
C11 C 0.070(2) 0.2546(11) 0.6339(10) 0.033(3) Uani 0.47(2) 1 d D . P A 1
H11A H 0.1378 0.2960 0.6570 0.050 Uiso 0.47(2) 1 calc R U P A 1
H11B H -0.0080 0.2555 0.6581 0.050 Uiso 0.47(2) 1 calc R U P A 1
H11C H 0.0432 0.2734 0.5856 0.050 Uiso 0.47(2) 1 calc R U P A 1
C12 C 0.184(3) 0.132(3) 0.7087(10) 0.037(4) Uani 0.47(2) 1 d D . P A 1
H12A H 0.2339 0.0763 0.7067 0.055 Uiso 0.47(2) 1 calc R U P A 1
H12B H 0.1115 0.1229 0.7359 0.055 Uiso 0.47(2) 1 calc R U P A 1
H12C H 0.2440 0.1792 0.7306 0.055 Uiso 0.47(2) 1 calc R U P A 1
O3' O 0.1086(13) 0.0624(8) 0.5406(7) 0.032(2) Uani 0.53(2) 1 d . . P A 2
O4' O 0.2068(13) 0.1890(9) 0.5844(7) 0.030(2) Uani 0.53(2) 1 d . . P A 2
C9' C -0.1022(15) 0.1219(16) 0.5612(9) 0.032(3) Uani 0.53(2) 1 d D . P A 2
H9'1 H -0.1495 0.0737 0.5333 0.048 Uiso 0.53(2) 1 calc R U P A 2
H9'2 H -0.0903 0.1731 0.5311 0.048 Uiso 0.53(2) 1 calc R U P A 2
H9'3 H -0.1542 0.1407 0.5972 0.048 Uiso 0.53(2) 1 calc R U P A 2
C10' C 0.016(2) 0.0045(12) 0.6366(13) 0.037(3) Uani 0.53(2) 1 d D . P A 2
H10D H -0.0351 -0.0404 0.6067 0.055 Uiso 0.53(2) 1 calc R U P A 2
H10E H -0.0321 0.0192 0.6753 0.055 Uiso 0.53(2) 1 calc R U P A 2
H10F H 0.1039 -0.0197 0.6550 0.055 Uiso 0.53(2) 1 calc R U P A 2
C11' C 0.051(2) 0.2433(10) 0.6545(10) 0.033(3) Uani 0.53(2) 1 d D . P A 2
H11D H 0.1143 0.2887 0.6756 0.050 Uiso 0.53(2) 1 calc R U P A 2
H11E H -0.0086 0.2263 0.6876 0.050 Uiso 0.53(2) 1 calc R U P A 2
H11F H -0.0022 0.2680 0.6124 0.050 Uiso 0.53(2) 1 calc R U P A 2
C12' C 0.217(2) 0.127(2) 0.6987(10) 0.037(4) Uani 0.53(2) 1 d D . P A 2
H12D H 0.2555 0.0696 0.6880 0.055 Uiso 0.53(2) 1 calc R U P A 2
H12E H 0.1665 0.1199 0.7372 0.055 Uiso 0.53(2) 1 calc R U P A 2
H12F H 0.2894 0.1708 0.7119 0.055 Uiso 0.53(2) 1 calc R U P A 2
C1A C 0.8612(5) 0.4072(3) 0.3647(3) 0.0198(10) Uani 1 1 d . . . . .
C2A C 0.9559(5) 0.3378(3) 0.4062(3) 0.0218(10) Uani 1 1 d . . . . .
C3A C 0.8095(5) 0.3812(3) 0.2901(2) 0.0231(10) Uani 1 1 d . . . . .
H3A1 H 0.7615 0.3240 0.2894 0.035 Uiso 1 1 calc R U . . .
H3A2 H 0.8847 0.3749 0.2643 0.035 Uiso 1 1 calc R U . . .
H3A3 H 0.7488 0.4278 0.2684 0.035 Uiso 1 1 calc R U . . .
C4A C 0.9172(5) 0.5026(3) 0.3671(2) 0.0201(9) Uani 1 1 d . . . . .
H4A1 H 0.8475 0.5441 0.3461 0.030 Uiso 1 1 calc R U . . .
H4A2 H 0.9928 0.5049 0.3413 0.030 Uiso 1 1 calc R U . . .
H4A3 H 0.9470 0.5199 0.4155 0.030 Uiso 1 1 calc R U . . .
C5A C 0.9338(4) 0.2414(3) 0.3801(2) 0.0202(9) Uani 1 1 d . . . . .
H5A1 H 0.9846 0.2001 0.4134 0.030 Uiso 1 1 calc R U . . .
H5A2 H 0.9639 0.2354 0.3349 0.030 Uiso 1 1 calc R U . . .
H5A3 H 0.8386 0.2267 0.3754 0.030 Uiso 1 1 calc R U . . .
C6A C 1.1048(4) 0.3607(3) 0.4140(2) 0.0227(9) Uani 1 1 d . . . . .
H6A1 H 1.1199 0.4205 0.4347 0.034 Uiso 1 1 calc R U . . .
H6A2 H 1.1337 0.3601 0.3683 0.034 Uiso 1 1 calc R U . . .
H6A3 H 1.1561 0.3163 0.4442 0.034 Uiso 1 1 calc R U . . .
C7A C 0.6219(5) 0.3421(3) 0.6346(3) 0.0218(11) Uani 1 1 d D . . . .
C8A C 0.5304(5) 0.4175(3) 0.5952(3) 0.0216(11) Uani 1 1 d D . . . .
B1A B 0.7886(6) 0.3760(4) 0.4687(3) 0.0206(12) Uani 1 1 d . . . . .
B2A B 0.6939(6) 0.3775(4) 0.5334(3) 0.0217(12) Uani 1 1 d . . . . .
O1A O 0.9168(3) 0.34014(18) 0.47549(14) 0.0151(6) Uani 1 1 d . . . . .
O2A O 0.7477(3) 0.40913(18) 0.40254(15) 0.0155(6) Uani 1 1 d . . . . .
O3A O 0.6092(10) 0.4466(7) 0.5419(5) 0.034(2) Uani 0.517(14) 1 d . . P B 3
O4A O 0.6965(10) 0.3125(6) 0.5812(5) 0.031(2) Uani 0.517(14) 1 d . . P B 3
C9A C 0.5379(18) 0.2613(10) 0.6506(9) 0.032(3) Uani 0.517(14) 1 d D . P B 3
H9A1 H 0.4832 0.2406 0.6077 0.048 Uiso 0.517(14) 1 calc R U P B 3
H9A2 H 0.4797 0.2790 0.6841 0.048 Uiso 0.517(14) 1 calc R U P B 3
H9A3 H 0.5970 0.2127 0.6703 0.048 Uiso 0.517(14) 1 calc R U P B 3
C10A C 0.7146(19) 0.3730(19) 0.6973(8) 0.033(3) Uani 0.517(14) 1 d D . P B 3
H10G H 0.7808 0.3261 0.7118 0.050 Uiso 0.517(14) 1 calc R U P B 3
H10H H 0.6636 0.3853 0.7352 0.050 Uiso 0.517(14) 1 calc R U P B 3
H10I H 0.7602 0.4279 0.6861 0.050 Uiso 0.517(14) 1 calc R U P B 3
C11A C 0.3950(12) 0.3899(10) 0.5577(7) 0.034(2) Uani 0.517(14) 1 d D . P B 3
H11G H 0.3507 0.4421 0.5336 0.050 Uiso 0.517(14) 1 calc R U P B 3
H11H H 0.3408 0.3669 0.5913 0.050 Uiso 0.517(14) 1 calc R U P B 3
H11I H 0.4058 0.3430 0.5237 0.050 Uiso 0.517(14) 1 calc R U P B 3
C12A C 0.5145(16) 0.5006(10) 0.6391(9) 0.039(3) Uani 0.517(14) 1 d D . P B 3
H12G H 0.6028 0.5231 0.6592 0.059 Uiso 0.517(14) 1 calc R U P B 3
H12H H 0.4643 0.4847 0.6766 0.059 Uiso 0.517(14) 1 calc R U P B 3
H12I H 0.4663 0.5472 0.6099 0.059 Uiso 0.517(14) 1 calc R U P B 3
O3B O 0.5737(10) 0.4136(7) 0.5272(5) 0.030(2) Uani 0.483(14) 1 d . . P B 4
O4B O 0.7389(9) 0.3414(6) 0.5968(5) 0.028(2) Uani 0.483(14) 1 d . . P B 4
C9B C 0.566(2) 0.2495(10) 0.6326(9) 0.032(3) Uani 0.483(14) 1 d D . P B 4
H9B1 H 0.5376 0.2314 0.5842 0.048 Uiso 0.483(14) 1 calc R U P B 4
H9B2 H 0.4888 0.2483 0.6575 0.048 Uiso 0.483(14) 1 calc R U P B 4
H9B3 H 0.6342 0.2079 0.6548 0.048 Uiso 0.483(14) 1 calc R U P B 4
C10B C 0.682(2) 0.367(2) 0.7086(9) 0.033(3) Uani 0.483(14) 1 d D . P B 4
H10J H 0.7389 0.3176 0.7292 0.050 Uiso 0.483(14) 1 calc R U P B 4
H10K H 0.6098 0.3767 0.7362 0.050 Uiso 0.483(14) 1 calc R U P B 4
H10L H 0.7348 0.4216 0.7082 0.050 Uiso 0.483(14) 1 calc R U P B 4
C12B C 0.5585(17) 0.5100(10) 0.6238(10) 0.039(3) Uani 0.483(14) 1 d D . P B 4
H12J H 0.6532 0.5241 0.6247 0.059 Uiso 0.483(14) 1 calc R U P B 4
H12K H 0.5369 0.5129 0.6711 0.059 Uiso 0.483(14) 1 calc R U P B 4
H12L H 0.5039 0.5536 0.5944 0.059 Uiso 0.483(14) 1 calc R U P B 4
C11B C 0.3847(13) 0.3919(11) 0.5875(7) 0.034(2) Uani 0.483(14) 1 d D . P B 4
H11J H 0.3306 0.4388 0.5615 0.050 Uiso 0.483(14) 1 calc R U P B 4
H11K H 0.3584 0.3853 0.6336 0.050 Uiso 0.483(14) 1 calc R U P B 4
H11L H 0.3707 0.3349 0.5623 0.050 Uiso 0.483(14) 1 calc R U P B 4

loop_
_atom_site_aniso_label
_atom_site_aniso_U_11
_atom_site_aniso_U_22
_atom_site_aniso_U_33
_atom_site_aniso_U_23
_atom_site_aniso_U_13
_atom_site_aniso_U_12
C1 0.019(2) 0.021(2) 0.022(2) 0.000(2) 0.0046(19) 0.0049(19)
C2 0.019(2) 0.024(2) 0.018(2) 0.003(2) 0.0024(18) -0.0015(19)
C3 0.023(2) 0.0162(19) 0.0202(19) 0.0025(15) 0.0063(16) -0.0004(16)
C4 0.0158(19) 0.023(2) 0.0182(19) 0.0026(15) 0.0025(15) 0.0008(16)
C5 0.020(2) 0.028(2) 0.016(2) -0.0007(17) 0.0034(16) -0.0030(17)
C6 0.029(2) 0.017(2) 0.022(2) 0.0001(16) 0.0125(17) 0.0025(17)
C7 0.022(3) 0.021(2) 0.017(2) -0.002(2) 0.0057(19) -0.004(2)
C8 0.023(2) 0.017(2) 0.022(2) -0.0018(19) 0.0077(19) -0.0033(19)
B1 0.018(3) 0.018(3) 0.022(3) 0.000(2) -0.001(2) 0.002(2)
B2 0.022(3) 0.021(3) 0.021(3) 0.002(2) 0.003(2) 0.001(2)
O1 0.0162(14) 0.0141(14) 0.0157(15) -0.0001(11) 0.0054(11) 0.0028(11)
O2 0.0188(15) 0.0145(15) 0.0155(15) 0.0051(11) 0.0044(12) 0.0006(12)
O3 0.030(7) 0.042(7) 0.032(6) -0.008(5) 0.009(5) -0.010(5)
O4 0.025(6) 0.040(7) 0.025(5) -0.008(5) 0.002(4) -0.009(4)
C9 0.034(4) 0.027(4) 0.033(9) -0.004(7) -0.005(5) 0.001(3)
C10 0.027(10) 0.030(4) 0.051(8) 0.003(5) -0.005(5) -0.003(4)
C11 0.041(6) 0.025(4) 0.030(8) 0.000(4) -0.004(5) -0.004(4)
C12 0.038(10) 0.030(4) 0.038(5) -0.001(5) -0.008(6) -0.001(7)
O3' 0.032(6) 0.030(6) 0.036(6) -0.009(4) 0.012(4) 0.000(4)
O4' 0.028(6) 0.037(6) 0.026(5) -0.012(4) 0.010(4) -0.011(4)
C9' 0.034(4) 0.027(4) 0.033(9) -0.004(7) -0.005(5) 0.001(3)
C10' 0.027(10) 0.030(4) 0.051(8) 0.003(5) -0.005(5) -0.003(4)
C11' 0.041(6) 0.025(4) 0.030(8) 0.000(4) -0.004(5) -0.004(4)
C12' 0.038(10) 0.030(4) 0.038(5) -0.001(5) -0.008(6) -0.001(7)
C1A 0.018(2) 0.025(2) 0.016(2) 0.000(2) 0.0026(18) 0.0000(19)
C2A 0.022(3) 0.023(2) 0.022(3) 0.002(2) 0.007(2) -0.001(2)
C3A 0.026(2) 0.029(2) 0.015(2) 0.0002(17) 0.0038(17) -0.0004(18)
C4A 0.024(2) 0.0157(19) 0.022(2) 0.0004(16) 0.0074(16) -0.0014(16)
C5A 0.0245(19) 0.0164(18) 0.022(2) -0.0003(16) 0.0110(16) 0.0023(16)
C6A 0.0155(19) 0.033(2) 0.0204(19) 0.0014(16) 0.0048(15) 0.0005(17)
C7A 0.028(3) 0.018(2) 0.022(3) 0.002(2) 0.012(2) 0.004(2)
C8A 0.028(3) 0.022(2) 0.017(2) 0.0023(19) 0.008(2) 0.006(2)
B1A 0.022(3) 0.014(3) 0.024(3) 0.000(2) -0.001(2) -0.002(2)
B2A 0.025(3) 0.021(3) 0.019(3) -0.001(2) 0.003(2) -0.004(2)
O1A 0.0190(14) 0.0144(14) 0.0127(13) -0.0018(11) 0.0049(11) -0.0022(12)
O2A 0.0129(14) 0.0179(15) 0.0157(14) -0.0020(12) 0.0020(11) -0.0026(12)
O3A 0.036(5) 0.031(5) 0.036(5) 0.012(4) 0.013(4) 0.010(4)
O4A 0.037(5) 0.028(5) 0.032(5) 0.011(3) 0.014(4) 0.013(4)
C9A 0.044(7) 0.025(4) 0.026(8) 0.001(4) 0.001(4) 0.003(4)
C10A 0.023(8) 0.023(4) 0.050(6) 0.009(5) -0.004(5) -0.010(6)
C11A 0.033(3) 0.028(3) 0.040(6) -0.002(6) 0.004(5) 0.007(3)
C12A 0.037(8) 0.027(4) 0.050(7) 0.001(4) -0.006(5) 0.001(4)
O3B 0.030(5) 0.034(6) 0.027(4) 0.005(4) 0.005(3) 0.005(4)
O4B 0.030(5) 0.028(5) 0.028(4) 0.001(3) 0.010(4) -0.004(3)
C9B 0.044(7) 0.025(4) 0.026(8) 0.001(4) 0.001(4) 0.003(4)
C10B 0.023(8) 0.023(4) 0.050(6) 0.009(5) -0.004(5) -0.010(6)
C12B 0.037(8) 0.027(4) 0.050(7) 0.001(4) -0.006(5) 0.001(4)
C11B 0.033(3) 0.028(3) 0.040(6) -0.002(6) 0.004(5) 0.007(3)

loop_
_atom_type_symbol
_atom_type_description
_atom_type_scat_dispersion_real
_atom_type_scat_dispersion_imag
_atom_type_scat_source
C C 0.0033 0.0016 'International Tables Vol C Tables 4.2.6.8 and 6.1.1.4'
H H 0.0000 0.0000 'International Tables Vol C Tables 4.2.6.8 and 6.1.1.4'
B B 0.0013 0.0007 'International Tables Vol C Tables 4.2.6.8 and 6.1.1.4'
O O 0.0106 0.0060 'International Tables Vol C Tables 4.2.6.8 and 6.1.1.4'

loop_
_geom_angle_atom_site_label_1
_geom_angle_atom_site_label_2
_geom_angle_atom_site_label_3
_geom_angle
O1 C1 C3 108.3(4)
O1 C1 C4 106.2(4)
C3 C1 C4 110.2(4)
O1 C1 C2 103.2(4)
C3 C1 C2 115.3(4)
C4 C1 C2 112.9(4)
O2 C2 C6 108.2(4)
O2 C2 C5 105.5(4)
C6 C2 C5 110.6(4)
O2 C2 C1 102.9(4)
C6 C2 C1 115.7(4)
C5 C2 C1 113.0(4)
O3' C7 C9' 108.7(8)
O4 C7 C9 107.5(8)
O4 C7 C10 107.5(10)
C9 C7 C10 111.5(13)
O3' C7 C10' 106.3(8)
C9' C7 C10' 110.2(12)
O3' C7 C8 101.4(6)
O4 C7 C8 101.9(6)
C9' C7 C8 115.7(10)
C9 C7 C8 113.2(12)
C10 C7 C8 114.4(13)
C10' C7 C8 113.7(11)
O3 C8 C11 107.6(9)
O4' C8 C12' 108.5(11)
O3 C8 C12 104.7(12)
C11 C8 C12 112.0(17)
O4' C8 C11' 107.1(7)
C12' C8 C11' 110.0(14)
O4' C8 C7 102.3(6)
O3 C8 C7 102.9(7)
C11 C8 C7 115.1(11)
C12' C8 C7 115.6(15)
C12 C8 C7 113.4(17)
C11' C8 C7 112.6(9)
O1 B1 O2 112.3(5)
O1 B1 B2 124.0(4)
O2 B1 B2 123.7(4)
O3' B2 O4' 113.6(9)
O4 B2 O3 115.9(10)
O3' B2 B1 122.9(6)
O4' B2 B1 123.5(7)
O4 B2 B1 122.5(7)
O3 B2 B1 121.7(8)
B1 O1 C1 108.0(4)
B1 O2 C2 107.7(4)
B2 O3 C8 105.9(11)
B2 O4 C7 107.8(9)
B2 O3' C7 108.7(9)
B2 O4' C8 108.8(9)
O2A C1A C3A 107.8(4)
O2A C1A C4A 106.5(4)
C3A C1A C4A 109.9(4)
O2A C1A C2A 102.9(4)
C3A C1A C2A 115.1(4)
C4A C1A C2A 114.0(4)
O1A C2A C5A 106.4(4)
O1A C2A C6A 107.7(4)
C5A C2A C6A 109.6(4)
O1A C2A C1A 103.3(4)
C5A C2A C1A 113.9(4)
C6A C2A C1A 115.2(4)
O4B C7A C9B 108.1(7)
O4A C7A C10A 110.4(9)
O4B C7A C10B 103.8(8)
C9B C7A C10B 110.1(13)
O4A C7A C9A 105.9(6)
C10A C7A C9A 112.0(11)
O4A C7A C8A 101.6(5)
O4B C7A C8A 102.6(5)
C9B C7A C8A 116.9(9)
C10A C7A C8A 115.3(12)
C10B C7A C8A 114.2(13)
C9A C7A C8A 110.7(9)
O3B C8A C12B 107.9(8)
O3A C8A C11A 106.9(6)
O3B C8A C11B 109.0(6)
C12B C8A C11B 113.4(9)
O3A C8A C12A 105.8(7)
C11A C8A C12A 109.0(9)
O3B C8A C7A 100.2(5)
O3A C8A C7A 102.2(5)
C12B C8A C7A 114.1(9)
C11A C8A C7A 117.7(7)
C11B C8A C7A 111.2(7)
C12A C8A C7A 114.1(8)
O2A B1A O1A 111.6(5)
O2A B1A B2A 124.3(4)
O1A B1A B2A 124.1(4)
O3B B2A O4B 114.8(7)
O4A B2A O3A 113.9(7)
O3B B2A B1A 123.9(6)
O4A B2A B1A 123.5(5)
O4B B2A B1A 121.3(5)
O3A B2A B1A 122.6(5)
B1A O1A C2A 107.6(4)
B1A O2A C1A 108.5(4)
B2A O3A C8A 106.5(7)
B2A O4A C7A 108.8(7)
B2A O3B C8A 109.6(7)
B2A O4B C7A 105.3(7)

loop_
_geom_bond_atom_site_label_1
_geom_bond_atom_site_label_2
_geom_bond_distance
C1 O1 1.462(6)
C1 C3 1.515(6)
C1 C4 1.531(6)
C1 C2 1.557(7)
C2 O2 1.468(6)
C2 C6 1.516(7)
C2 C5 1.536(6)
C7 O3' 1.460(14)
C7 O4 1.466(15)
C7 C9' 1.498(14)
C7 C9 1.509(16)
C7 C10 1.516(16)
C7 C10' 1.516(14)
C7 C8 1.578(7)
C8 O4' 1.444(14)
C8 O3 1.485(17)
C8 C11 1.503(15)
C8 C12' 1.505(15)
C8 C12 1.514(17)
C8 C11' 1.518(14)
B1 O1 1.378(7)
B1 O2 1.386(7)
B1 B2 1.707(5)
B2 O3' 1.336(14)
B2 O4' 1.343(14)
B2 O4 1.344(15)
B2 O3 1.352(17)
C1A O2A 1.459(6)
C1A C3A 1.517(6)
C1A C4A 1.528(6)
C1A C2A 1.552(7)
C2A O1A 1.465(6)
C2A C5A 1.528(6)
C2A C6A 1.533(7)
C7A O4A 1.447(10)
C7A O4B 1.490(11)
C7A C9B 1.490(15)
C7A C10A 1.495(15)
C7A C10B 1.520(16)
C7A C9A 1.534(14)
C7A C8A 1.578(7)
C8A O3B 1.458(11)
C8A O3A 1.468(11)
C8A C12B 1.499(14)
C8A C11A 1.510(13)
C8A C11B 1.511(13)
C8A C12A 1.528(14)
B1A O2A 1.383(7)
B1A O1A 1.393(7)
B1A B2A 1.696(5)
B2A O3B 1.321(12)
B2A O4A 1.341(10)
B2A O4B 1.360(11)
B2A O3A 1.367(11)

loop_
_geom_torsion_atom_site_label_1
_geom_torsion_atom_site_label_2
_geom_torsion_atom_site_label_3
_geom_torsion_atom_site_label_4
_geom_torsion
O1 C1 C2 O2 -24.1(4)
C3 C1 C2 O2 -141.9(4)
C4 C1 C2 O2 90.2(5)
O1 C1 C2 C6 -141.9(4)
C3 C1 C2 C6 100.2(5)
C4 C1 C2 C6 -27.7(6)
O1 C1 C2 C5 89.1(5)
C3 C1 C2 C5 -28.7(6)
C4 C1 C2 C5 -156.6(5)
O3' C7 C8 O4' 22.1(10)
C9' C7 C8 O4' -95.3(12)
C10' C7 C8 O4' 135.8(11)
O4 C7 C8 O3 -22.9(12)
C9 C7 C8 O3 -138.1(12)
C10 C7 C8 O3 92.7(14)
O4 C7 C8 C11 93.8(13)
C9 C7 C8 C11 -21.3(14)
C10 C7 C8 C11 -150.6(15)
O3' C7 C8 C12' -95.6(14)
C9' C7 C8 C12' 147.0(15)
C10' C7 C8 C12' 18.0(15)
O4 C7 C8 C12 -135.4(15)
C9 C7 C8 C12 109.4(16)
C10 C7 C8 C12 -19.8(17)
O3' C7 C8 C11' 136.8(11)
C9' C7 C8 C11' 19.4(13)
C10' C7 C8 C11' -109.6(13)
O1 B1 B2 O3' 174.9(9)
O2 B1 B2 O3' -5.7(8)
O1 B1 B2 O4' -6.1(8)
O2 B1 B2 O4' 173.4(9)
O1 B1 B2 O4 146.4(10)
O2 B1 B2 O4 -34.2(9)
O1 B1 B2 O3 -34.8(9)
O2 B1 B2 O3 144.6(10)
O2 B1 O1 C1 -8.2(6)
B2 B1 O1 C1 171.3(3)
C3 C1 O1 B1 142.7(4)
C4 C1 O1 B1 -98.9(4)
C2 C1 O1 B1 20.1(5)
O1 B1 O2 C2 -8.4(6)
B2 B1 O2 C2 172.1(3)
C6 C2 O2 B1 143.1(4)
C5 C2 O2 B1 -98.5(4)
C1 C2 O2 B1 20.1(5)
O4 B2 O3 C8 -9.1(11)
B1 B2 O3 C8 171.9(5)
C11 C8 O3 B2 -102.2(14)
C12 C8 O3 B2 138.5(19)
C7 C8 O3 B2 19.7(11)
O3 B2 O4 C7 -7.0(11)
B1 B2 O4 C7 172.0(5)
C9 C7 O4 B2 137.8(14)
C10 C7 O4 B2 -102.0(16)
C8 C7 O4 B2 18.6(11)
O4' B2 O3' C7 9.0(10)
B1 B2 O3' C7 -171.8(5)
C9' C7 O3' B2 103.1(14)
C10' C7 O3' B2 -138.3(14)
C8 C7 O3' B2 -19.3(10)
O3' B2 O4' C8 7.0(10)
B1 B2 O4' C8 -172.1(5)
C12' C8 O4' B2 104.3(17)
C11' C8 O4' B2 -136.9(12)
C7 C8 O4' B2 -18.3(10)
O2A C1A C2A O1A -24.4(4)
C3A C1A C2A O1A -141.3(4)
C4A C1A C2A O1A 90.5(5)
O2A C1A C2A C5A 90.5(5)
C3A C1A C2A C5A -26.4(6)
C4A C1A C2A C5A -154.6(5)
O2A C1A C2A C6A -141.6(4)
C3A C1A C2A C6A 101.5(5)
C4A C1A C2A C6A -26.7(6)
O4B C7A C8A O3B 26.3(8)
C9B C7A C8A O3B -91.7(10)
C10B C7A C8A O3B 137.8(10)
O4A C7A C8A O3A -25.9(9)
C10A C7A C8A O3A 93.5(11)
C9A C7A C8A O3A -138.1(9)
O4B C7A C8A C12B -88.8(11)
C9B C7A C8A C12B 153.2(12)
C10B C7A C8A C12B 22.8(13)
O4A C7A C8A C11A 90.9(10)
C10A C7A C8A C11A -149.8(12)
C9A C7A C8A C11A -21.3(10)
O4B C7A C8A C11B 141.4(9)
C9B C7A C8A C11B 23.5(11)
C10B C7A C8A C11B -107.0(11)
O4A C7A C8A C12A -139.5(10)
C10A C7A C8A C12A -20.2(12)
C9A C7A C8A C12A 108.3(10)
O2A B1A B2A O3B -2.5(8)
O1A B1A B2A O3B 178.2(8)
O2A B1A B2A O4A 145.1(8)
O1A B1A B2A O4A -34.2(8)
O2A B1A B2A O4B 178.1(8)
O1A B1A B2A O4B -1.1(7)
O2A B1A B2A O3A -36.0(7)
O1A B1A B2A O3A 144.8(8)
O2A B1A O1A C2A -8.6(5)
B2A B1A O1A C2A 170.7(3)
C5A C2A O1A B1A -99.8(4)
C6A C2A O1A B1A 142.7(4)
C1A C2A O1A B1A 20.5(5)
O1A B1A O2A C1A -8.2(5)
B2A B1A O2A C1A 172.4(3)
C3A C1A O2A B1A 142.3(4)
C4A C1A O2A B1A -99.9(4)
C2A C1A O2A B1A 20.3(5)
O4A B2A O3A C8A -9.8(9)
B1A B2A O3A C8A 171.1(4)
C11A C8A O3A B2A -102.3(9)
C12A C8A O3A B2A 141.6(10)
C7A C8A O3A B2A 22.0(9)
O3A B2A O4A C7A -8.6(9)
B1A B2A O4A C7A 170.5(5)
C10A C7A O4A B2A -101.4(14)
C9A C7A O4A B2A 137.1(11)
C8A C7A O4A B2A 21.4(9)
O4B B2A O3B C8A 9.2(9)
B1A B2A O3B C8A -170.2(5)
C12B C8A O3B B2A 97.5(12)
C11B C8A O3B B2A -139.0(10)
C7A C8A O3B B2A -22.2(9)
O3B B2A O4B C7A 9.6(9)
B1A B2A O4B C7A -171.0(4)
C9B C7A O4B B2A 101.7(11)
C10B C7A O4B B2A -141.4(14)
C8A C7A O4B B2A -22.3(8)
